data_4084506
loop_
_publ_author_name
'Zhang, Fangjun'
'Zhang, Jie'
'Zhang, Yin'
'Hong, Jianquan'
'Zhou, Xigeng'

_publ_section_title
;
 Rare-Earth-Metal-Catalyzed Addition of Terminal Monoalkynes and Dialkynes
 with Aryl-Substituted Symmetrical or Unsymmetrical Carbodiimides
;
_journal_issue 21
_journal_name_full Organometallics
_journal_page_first 6186
_journal_paper_doi 10.1021/om5008665
_journal_volume 33
_journal_year 2014
_chemical_formula_sum 'C32 H40 B Gd N6 O'
_chemical_formula_weight 692.76
_chemical_name_systematic
; 
 ? 
;
_space_group_IT_number 14
_symmetry_cell_setting monoclinic
_symmetry_space_group_name_Hall '-P 2yn'
_symmetry_space_group_name_H-M 'P 1 21/n 1'
_atom_sites_solution_hydrogens geom
_atom_sites_solution_primary direct
_atom_sites_solution_secondary difmap
_audit_creation_method SHELXL-97
_cell_angle_alpha 90.00
_cell_angle_beta 96.104(2)
_cell_angle_gamma 90.00
_cell_formula_units_Z 4
_cell_length_a 9.8964(15)
_cell_length_b 16.542(3)
_cell_length_c 19.786(3)
_cell_measurement_reflns_used 6003
_cell_measurement_temperature 273(2)
_cell_measurement_theta_max 25.88
_cell_measurement_theta_min 2.41
_cell_volume 3220.7(9)
_computing_cell_refinement 'Bruker SAINT'
_computing_data_collection 'Bruker APEX2'
_computing_data_reduction 'Bruker SAINT'
_computing_molecular_graphics 'Bruker SHELXTL'
_computing_publication_material 'Bruker SHELXTL'
_computing_structure_refinement 'SHELXL-97 (Sheldrick, 1997)'
_computing_structure_solution 'SHELXS-97 (Sheldrick, 1990)'
_diffrn_ambient_temperature 273(2)
_diffrn_measured_fraction_theta_full 0.995
_diffrn_measured_fraction_theta_max 0.995
_diffrn_measurement_device_type 'Bruker APEX-II CCD'
_diffrn_measurement_method '\f and \w scans'
_diffrn_radiation_monochromator graphite
_diffrn_radiation_source 'fine-focus sealed tube'
_diffrn_radiation_type MoK\a
_diffrn_radiation_wavelength 0.71073
_diffrn_reflns_av_R_equivalents 0.0280
_diffrn_reflns_av_sigmaI/netI 0.0342
_diffrn_reflns_limit_h_max 11
_diffrn_reflns_limit_h_min -11
_diffrn_reflns_limit_k_max 16
_diffrn_reflns_limit_k_min -20
_diffrn_reflns_limit_l_max 21
_diffrn_reflns_limit_l_min -24
_diffrn_reflns_number 16370
_diffrn_reflns_theta_full 25.59
_diffrn_reflns_theta_max 25.59
_diffrn_reflns_theta_min 1.61
_diffrn_standards_number 0
_exptl_absorpt_coefficient_mu 2.093
_exptl_absorpt_correction_T_max 0.7045
_exptl_absorpt_correction_T_min 0.6228
_exptl_absorpt_correction_type multi-scan
_exptl_absorpt_process_details sadabs
_exptl_crystal_colour colourless
_exptl_crystal_density_diffrn 1.429
_exptl_crystal_density_method 'not measured'
_exptl_crystal_description block
_exptl_crystal_F_000 1404
_exptl_crystal_size_max 0.25
_exptl_crystal_size_mid 0.20
_exptl_crystal_size_min 0.18
_refine_diff_density_max 1.019
_refine_diff_density_min -0.401
_refine_diff_density_rms 0.076
_refine_ls_extinction_method none
_refine_ls_goodness_of_fit_ref 1.003
_refine_ls_hydrogen_treatment mixed
_refine_ls_matrix_type full
_refine_ls_number_parameters 374
_refine_ls_number_reflns 6023
_refine_ls_number_restraints 0
_refine_ls_restrained_S_all 1.003
_refine_ls_R_factor_all 0.0442
_refine_ls_R_factor_gt 0.0336
_refine_ls_shift/su_max 0.001
_refine_ls_shift/su_mean 0.000
_refine_ls_structure_factor_coef Fsqd
_refine_ls_weighting_details 'calc w=1/[\s^2^(Fo^2^)+(0.0670P)^2^+0.5569P] where P=(Fo^2^+2Fc^2^)/3'
_refine_ls_weighting_scheme calc
_refine_ls_wR_factor_gt 0.0939
_refine_ls_wR_factor_ref 0.1021
_reflns_number_gt 4917
_reflns_number_total 6023
_reflns_threshold_expression >2sigma(I)
_cod_data_source_file om5008665_si_002.cif
_cod_data_source_block a40221a
_cod_depositor_comments
;
The following automatic conversions were performed:

'_symmetry_cell_setting' value 'Monoclinic' changed to 'monoclinic'
according to
/home/saulius/struct/COD-crude-data--automatic-downloads/rss-feeds/ACS/lib/dictionaries/cif_core.dic
dictionary named 'cif_core.dic' version 2.4.2 from 2011-04-26.

Automatic conversion script
Id: cif_fix_values 2827 2014-09-09 07:05:25Z andrius 

 Adding full bibliography for 4084505--4084509.cif.
;
_cod_original_cell_volume 3220.8(8)
_cod_original_sg_symbol_H-M P2(1)/n
_cod_database_code 4084506

loop_
_symmetry_equiv_pos_as_xyz
'x, y, z'
'-x+1/2, y+1/2, -z+1/2'
'-x, -y, -z'
'x-1/2, -y-1/2, z-1/2'

loop_
_atom_site_label
_atom_site_type_symbol
_atom_site_fract_x
_atom_site_fract_y
_atom_site_fract_z
_atom_site_U_iso_or_equiv
_atom_site_adp_type
_atom_site_occupancy
_atom_site_symmetry_multiplicity
_atom_site_calc_flag
_atom_site_refinement_flags
Gd1 Gd 0.058178(18) 0.328148(11) 0.264067(10) 0.04592(10) Uani 1 1 d .
N1 N 0.1369(4) 0.32931(19) 0.43710(18) 0.0544(8) Uani 1 1 d .
N2 N 0.1222(4) 0.3830(2) 0.38360(18) 0.0581(9) Uani 1 1 d .
N3 N 0.0143(4) 0.2006(2) 0.3934(2) 0.0568(9) Uani 1 1 d .
N4 N -0.0318(3) 0.21378(19) 0.32688(17) 0.0510(8) Uani 1 1 d .
N5 N 0.2646(3) 0.21997(19) 0.38092(18) 0.0555(8) Uani 1 1 d .
N6 N 0.2609(3) 0.2472(2) 0.31532(18) 0.0542(8) Uani 1 1 d .
O1 O 0.2430(3) 0.41537(19) 0.23621(17) 0.0725(9) Uani 1 1 d .
B1 B 0.1502(6) 0.2379(3) 0.4255(3) 0.0585(12) Uani 1 1 d .
H1 H 0.166(3) 0.206(2) 0.4726(17) 0.033(8) Uiso 1 1 d .
C1 C 0.1499(5) 0.3692(3) 0.4959(2) 0.0698(13) Uani 1 1 d .
C2 C 0.1487(5) 0.4506(3) 0.4819(3) 0.0774(14) Uani 1 1 d .
H2A H 0.1579 0.4928 0.5131 0.093 Uiso 1 1 calc R
C3 C 0.1312(5) 0.4567(3) 0.4129(3) 0.0693(13) Uani 1 1 d .
C4 C 0.1694(9) 0.3280(3) 0.5636(3) 0.102(2) Uani 1 1 d .
H4A H 0.1667 0.2705 0.5572 0.153 Uiso 1 1 calc R
H4B H 0.0982 0.3440 0.5902 0.153 Uiso 1 1 calc R
H4C H 0.2558 0.3432 0.5869 0.153 Uiso 1 1 calc R
C5 C 0.1207(6) 0.5325(3) 0.3720(3) 0.0928(18) Uani 1 1 d .
H5A H 0.1079 0.5192 0.3245 0.139 Uiso 1 1 calc R
H5B H 0.2026 0.5633 0.3815 0.139 Uiso 1 1 calc R
H5C H 0.0448 0.5637 0.3837 0.139 Uiso 1 1 calc R
C6 C -0.0610(5) 0.1421(3) 0.4190(3) 0.0703(13) Uani 1 1 d .
C7 C -0.1550(5) 0.1164(3) 0.3684(3) 0.0716(14) Uani 1 1 d .
H7A H -0.2200 0.0763 0.3716 0.086 Uiso 1 1 calc R
C8 C -0.1350(4) 0.1613(2) 0.3113(3) 0.0598(12) Uani 1 1 d .
C9 C -0.0346(7) 0.1135(3) 0.4917(3) 0.0964(19) Uani 1 1 d .
H9A H 0.0389 0.1440 0.5147 0.145 Uiso 1 1 calc R
H9B H -0.0111 0.0572 0.4923 0.145 Uiso 1 1 calc R
H9C H -0.1149 0.1211 0.5142 0.145 Uiso 1 1 calc R
C10 C -0.2057(5) 0.1558(3) 0.2419(3) 0.0767(15) Uani 1 1 d .
H10A H -0.1688 0.1952 0.2134 0.115 Uiso 1 1 calc R
H10B H -0.3009 0.1659 0.2433 0.115 Uiso 1 1 calc R
H10C H -0.1933 0.1027 0.2241 0.115 Uiso 1 1 calc R
C11 C 0.3796(5) 0.1773(2) 0.3974(3) 0.0660(13) Uani 1 1 d .
C12 C 0.4511(5) 0.1771(3) 0.3420(3) 0.0731(15) Uani 1 1 d .
H12A H 0.5345 0.1524 0.3387 0.088 Uiso 1 1 calc R
C13 C 0.3758(4) 0.2204(3) 0.2922(2) 0.0610(11) Uani 1 1 d .
C14 C 0.4159(7) 0.1392(4) 0.4654(3) 0.099(2) Uani 1 1 d .
H14A H 0.3457 0.1502 0.4941 0.148 Uiso 1 1 calc R
H14B H 0.5004 0.1611 0.4858 0.148 Uiso 1 1 calc R
H14C H 0.4247 0.0818 0.4601 0.148 Uiso 1 1 calc R
C15 C 0.4061(5) 0.2363(4) 0.2211(3) 0.0819(15) Uani 1 1 d .
H15A H 0.3349 0.2687 0.1981 0.123 Uiso 1 1 calc R
H15B H 0.4119 0.1859 0.1975 0.123 Uiso 1 1 calc R
H15C H 0.4910 0.2646 0.2219 0.123 Uiso 1 1 calc R
C16 C -0.1444(5) 0.4341(3) 0.2789(3) 0.0660(12) Uani 1 1 d .
H16A H -0.1593 0.4620 0.3212 0.079 Uiso 1 1 calc R
C17 C -0.0767(5) 0.4670(3) 0.2259(3) 0.0744(14) Uani 1 1 d .
H17A H -0.0360 0.5210 0.2259 0.089 Uiso 1 1 calc R
C18 C -0.1022(5) 0.4168(3) 0.1693(3) 0.0774(14) Uani 1 1 d .
H18A H -0.0809 0.4294 0.1232 0.093 Uiso 1 1 calc R
C19 C -0.1859(5) 0.3532(3) 0.1872(3) 0.0700(13) Uani 1 1 d .
H19A H -0.2328 0.3142 0.1556 0.084 Uiso 1 1 calc R
C20 C -0.2112(5) 0.3653(3) 0.2543(3) 0.0678(12) Uani 1 1 d .
H20A H -0.2794 0.3360 0.2773 0.081 Uiso 1 1 calc R
C21 C 0.0806(5) 0.2495(3) 0.1614(3) 0.0709(13) Uani 1 1 d .
C22 C 0.0940(5) 0.2183(3) 0.1077(3) 0.0674(12) Uani 1 1 d .
C23 C 0.1083(5) 0.1815(3) 0.0434(2) 0.0590(11) Uani 1 1 d .
C24 C 0.2152(6) 0.2021(4) 0.0055(3) 0.0843(15) Uani 1 1 d .
H24A H 0.2790 0.2401 0.0227 0.101 Uiso 1 1 calc R
C25 C 0.2274(7) 0.1666(3) -0.0570(3) 0.0917(19) Uani 1 1 d .
H25A H 0.3000 0.1803 -0.0809 0.110 Uiso 1 1 calc R
C26 C 0.1341(6) 0.1119(4) -0.0834(3) 0.0866(16) Uani 1 1 d .
H26A H 0.1408 0.0889 -0.1258 0.104 Uiso 1 1 calc R
C27 C 0.0322(7) 0.0918(4) -0.0473(3) 0.101(2) Uani 1 1 d .
H27A H -0.0309 0.0535 -0.0647 0.121 Uiso 1 1 calc R
C28 C 0.0182(6) 0.1260(4) 0.0150(3) 0.0869(17) Uani 1 1 d .
H28A H -0.0547 0.1108 0.0382 0.104 Uiso 1 1 calc R
C29 C 0.3653(5) 0.4358(3) 0.2799(3) 0.0848(16) Uani 1 1 d .
H29A H 0.4245 0.3892 0.2873 0.102 Uiso 1 1 calc R
H29B H 0.3431 0.4554 0.3236 0.102 Uiso 1 1 calc R
C30 C 0.4324(8) 0.5018(5) 0.2416(4) 0.121(3) Uani 1 1 d .
H30A H 0.4165 0.5545 0.2607 0.145 Uiso 1 1 calc R
H30B H 0.5296 0.4929 0.2437 0.145 Uiso 1 1 calc R
C31 C 0.3710(10) 0.4966(7) 0.1732(6) 0.220(6) Uani 1 1 d .
H31A H 0.3504 0.5505 0.1557 0.264 Uiso 1 1 calc R
H31B H 0.4338 0.4716 0.1450 0.264 Uiso 1 1 calc R
C32 C 0.2520(7) 0.4512(4) 0.1701(3) 0.111(2) Uani 1 1 d .
H32A H 0.2533 0.4093 0.1360 0.133 Uiso 1 1 calc R
H32B H 0.1738 0.4856 0.1579 0.133 Uiso 1 1 calc R

loop_
_atom_site_aniso_label
_atom_site_aniso_U_11
_atom_site_aniso_U_22
_atom_site_aniso_U_33
_atom_site_aniso_U_23
_atom_site_aniso_U_13
_atom_site_aniso_U_12
Gd1 0.03953(14) 0.04278(14) 0.05626(15) 0.00083(8) 0.00892(9) 0.00181(8)
N1 0.054(2) 0.054(2) 0.055(2) -0.0051(16) 0.0053(16) 0.0073(15)
N2 0.067(2) 0.0433(19) 0.064(2) -0.0069(16) 0.0039(17) 0.0070(16)
N3 0.052(2) 0.0436(18) 0.077(3) 0.0075(17) 0.0179(18) 0.0040(16)
N4 0.0415(18) 0.0461(19) 0.066(2) 0.0027(16) 0.0092(15) -0.0010(14)
N5 0.051(2) 0.046(2) 0.069(2) -0.0028(16) 0.0035(17) 0.0050(15)
N6 0.0422(19) 0.053(2) 0.068(2) -0.0023(16) 0.0084(16) 0.0070(15)
O1 0.062(2) 0.074(2) 0.082(2) 0.0176(17) 0.0086(17) -0.0180(17)
B1 0.064(3) 0.055(3) 0.057(3) 0.006(2) 0.007(2) 0.010(2)
C1 0.064(3) 0.083(4) 0.062(3) -0.013(2) 0.007(2) 0.016(3)
C2 0.079(3) 0.071(3) 0.081(4) -0.029(3) 0.003(3) 0.013(3)
C3 0.064(3) 0.054(3) 0.088(4) -0.017(2) 0.002(2) 0.008(2)
C4 0.143(7) 0.112(5) 0.053(3) -0.013(3) 0.016(3) 0.016(4)
C5 0.107(5) 0.049(3) 0.120(5) -0.012(3) -0.003(4) 0.002(3)
C6 0.071(3) 0.048(2) 0.097(4) 0.021(3) 0.033(3) 0.015(2)
C7 0.051(3) 0.048(3) 0.119(4) 0.005(3) 0.027(3) -0.002(2)
C8 0.043(2) 0.044(2) 0.094(4) 0.000(2) 0.015(2) 0.0001(17)
C9 0.122(5) 0.073(4) 0.099(4) 0.033(3) 0.036(4) 0.004(3)
C10 0.049(3) 0.064(3) 0.114(4) -0.004(3) -0.005(3) -0.011(2)
C11 0.055(3) 0.052(3) 0.087(4) -0.009(2) -0.009(2) 0.016(2)
C12 0.047(3) 0.068(3) 0.102(4) -0.019(3) -0.002(3) 0.020(2)
C13 0.044(2) 0.059(3) 0.080(3) -0.019(2) 0.009(2) 0.003(2)
C14 0.092(4) 0.096(4) 0.104(5) 0.006(4) -0.014(3) 0.042(4)
C15 0.057(3) 0.098(4) 0.095(4) -0.013(3) 0.027(3) 0.012(3)
C16 0.059(3) 0.055(3) 0.084(3) -0.003(2) 0.008(2) 0.016(2)
C17 0.072(3) 0.050(3) 0.102(4) 0.017(3) 0.010(3) 0.016(2)
C18 0.078(3) 0.080(4) 0.072(3) 0.019(3) 0.001(3) 0.020(3)
C19 0.056(3) 0.078(3) 0.073(3) 0.004(3) -0.009(2) 0.013(2)
C20 0.045(2) 0.068(3) 0.090(4) 0.005(3) 0.008(2) 0.009(2)
C21 0.056(3) 0.080(3) 0.075(3) -0.017(3) 0.004(2) 0.003(2)
C22 0.054(3) 0.071(3) 0.077(3) -0.004(3) 0.006(2) 0.000(2)
C23 0.052(3) 0.067(3) 0.059(3) -0.001(2) 0.009(2) 0.006(2)
C24 0.077(4) 0.091(4) 0.088(4) -0.003(3) 0.024(3) -0.030(3)
C25 0.091(4) 0.112(5) 0.079(4) 0.006(3) 0.038(3) -0.018(3)
C26 0.094(4) 0.102(4) 0.068(3) -0.009(3) 0.028(3) -0.004(3)
C27 0.100(5) 0.125(5) 0.082(4) -0.031(3) 0.024(3) -0.037(4)
C28 0.064(3) 0.117(5) 0.082(4) -0.022(3) 0.021(3) -0.026(3)
C29 0.062(3) 0.087(4) 0.105(4) -0.005(3) 0.008(3) -0.026(3)
C30 0.120(6) 0.108(6) 0.132(6) 0.018(4) 0.002(5) -0.061(4)
C31 0.162(9) 0.294(14) 0.196(11) 0.122(10) -0.016(8) -0.139(10)
C32 0.107(5) 0.127(5) 0.102(5) 0.046(4) 0.027(4) -0.024(4)

loop_
_atom_type_symbol
_atom_type_description
_atom_type_scat_dispersion_real
_atom_type_scat_dispersion_imag
_atom_type_scat_source
C C 0.0033 0.0016 'International Tables Vol C Tables 4.2.6.8 and 6.1.1.4'
H H 0.0000 0.0000 'International Tables Vol C Tables 4.2.6.8 and 6.1.1.4'
N N 0.0061 0.0033 'International Tables Vol C Tables 4.2.6.8 and 6.1.1.4'
O O 0.0106 0.0060 'International Tables Vol C Tables 4.2.6.8 and 6.1.1.4'
Gd Gd -0.1653 3.9035 'International Tables Vol C Tables 4.2.6.8 and 6.1.1.4'
B B 0.0013 0.0007 'International Tables Vol C Tables 4.2.6.8 and 6.1.1.4'

loop_
_geom_angle_atom_site_label_1
_geom_angle_atom_site_label_2
_geom_angle_atom_site_label_3
_geom_angle
O1 Gd1 C21 89.46(15)
O1 Gd1 N4 151.95(11)
C21 Gd1 N4 94.56(15)
O1 Gd1 N6 79.74(11)
C21 Gd1 N6 85.02(14)
N4 Gd1 N6 73.00(11)
O1 Gd1 N2 83.14(12)
C21 Gd1 N2 157.78(14)
N4 Gd1 N2 82.76(11)
N6 Gd1 N2 73.07(11)
O1 Gd1 C16 102.93(14)
C21 Gd1 C16 124.74(16)
N4 Gd1 C16 97.49(13)
N6 Gd1 C16 149.86(14)
N2 Gd1 C16 77.42(13)
O1 Gd1 C17 78.19(13)
C21 Gd1 C17 107.72(17)
N4 Gd1 C17 126.22(13)
N6 Gd1 C17 154.30(14)
N2 Gd1 C17 91.29(14)
C16 Gd1 C17 30.16(14)
O1 Gd1 C20 127.09(13)
C21 Gd1 C20 103.67(16)
N4 Gd1 C20 78.83(13)
N6 Gd1 C20 151.12(13)
N2 Gd1 C20 97.47(14)
C16 Gd1 C20 29.45(14)
C17 Gd1 C20 48.91(15)
O1 Gd1 C19 115.00(14)
C21 Gd1 C19 76.82(16)
N4 Gd1 C19 92.91(14)
N6 Gd1 C19 156.12(14)
N2 Gd1 C19 125.25(14)
C16 Gd1 C19 48.94(16)
C17 Gd1 C19 48.92(16)
C20 Gd1 C19 29.49(15)
O1 Gd1 C18 85.56(14)
C21 Gd1 C18 79.28(17)
N4 Gd1 C18 122.47(14)
N6 Gd1 C18 158.56(15)
N2 Gd1 C18 120.74(14)
C16 Gd1 C18 49.19(16)
C17 Gd1 C18 29.56(15)
C20 Gd1 C18 48.80(16)
C19 Gd1 C18 29.71(15)
C1 N1 N2 110.1(4)
C1 N1 B1 128.1(4)
N2 N1 B1 121.5(3)
C3 N2 N1 104.9(4)
C3 N2 Gd1 136.0(3)
N1 N2 Gd1 118.6(2)
C6 N3 N4 109.6(4)
C6 N3 B1 128.2(4)
N4 N3 B1 121.2(3)
C8 N4 N3 106.6(3)
C8 N4 Gd1 132.8(3)
N3 N4 Gd1 120.3(2)
C11 N5 N6 109.7(4)
C11 N5 B1 128.1(4)
N6 N5 B1 122.2(3)
C13 N6 N5 106.0(3)
C13 N6 Gd1 134.5(3)
N5 N6 Gd1 119.5(2)
C32 O1 C29 108.4(4)
C32 O1 Gd1 124.5(3)
C29 O1 Gd1 127.0(3)
N5 B1 N1 110.9(4)
N5 B1 N3 110.3(4)
N1 B1 N3 111.6(4)
N5 B1 H1 110.8(18)
N1 B1 H1 111.6(19)
N3 B1 H1 101.3(18)
N1 C1 C2 108.2(4)
N1 C1 C4 123.2(5)
C2 C1 C4 128.6(5)
C3 C2 C1 105.8(4)
C3 C2 H2A 127.1
C1 C2 H2A 127.1
N2 C3 C2 111.1(5)
N2 C3 C5 122.0(5)
C2 C3 C5 126.9(5)
C1 C4 H4A 109.5
C1 C4 H4B 109.5
H4A C4 H4B 109.5
C1 C4 H4C 109.5
H4A C4 H4C 109.5
H4B C4 H4C 109.5
C3 C5 H5A 109.5
C3 C5 H5B 109.5
H5A C5 H5B 109.5
C3 C5 H5C 109.5
H5A C5 H5C 109.5
H5B C5 H5C 109.5
N3 C6 C7 107.9(4)
N3 C6 C9 122.4(5)
C7 C6 C9 129.7(5)
C6 C7 C8 106.7(4)
C6 C7 H7A 126.7
C8 C7 H7A 126.7
N4 C8 C7 109.2(5)
N4 C8 C10 121.6(4)
C7 C8 C10 129.1(4)
C6 C9 H9A 109.5
C6 C9 H9B 109.5
H9A C9 H9B 109.5
C6 C9 H9C 109.5
H9A C9 H9C 109.5
H9B C9 H9C 109.5
C8 C10 H10A 109.5
C8 C10 H10B 109.5
H10A C10 H10B 109.5
C8 C10 H10C 109.5
H10A C10 H10C 109.5
H10B C10 H10C 109.5
N5 C11 C12 107.7(4)
N5 C11 C14 123.6(5)
C12 C11 C14 128.7(5)
C11 C12 C13 106.6(4)
C11 C12 H12A 126.7
C13 C12 H12A 126.7
N6 C13 C12 110.0(4)
N6 C13 C15 121.6(4)
C12 C13 C15 128.4(4)
C11 C14 H14A 109.5
C11 C14 H14B 109.5
H14A C14 H14B 109.5
C11 C14 H14C 109.5
H14A C14 H14C 109.5
H14B C14 H14C 109.5
C13 C15 H15A 109.5
C13 C15 H15B 109.5
H15A C15 H15B 109.5
C13 C15 H15C 109.5
H15A C15 H15C 109.5
H15B C15 H15C 109.5
C20 C16 C17 107.8(5)
C20 C16 Gd1 76.1(3)
C17 C16 Gd1 75.7(3)
C20 C16 H16A 125.4
C17 C16 H16A 125.4
Gd1 C16 H16A 125.4
C18 C17 C16 107.8(5)
C18 C17 Gd1 76.2(3)
C16 C17 Gd1 74.1(2)
C18 C17 H17A 125.5
C16 C17 H17A 125.5
Gd1 C17 H17A 125.5
C17 C18 C19 107.7(5)
C17 C18 Gd1 74.2(3)
C19 C18 Gd1 75.1(3)
C17 C18 H18A 125.6
C19 C18 H18A 125.6
Gd1 C18 H18A 125.6
C20 C19 C18 107.6(5)
C20 C19 Gd1 74.3(3)
C18 C19 Gd1 75.2(3)
C20 C19 H19A 125.6
C18 C19 H19A 125.6
Gd1 C19 H19A 125.6
C16 C20 C19 109.1(5)
C16 C20 Gd1 74.5(3)
C19 C20 Gd1 76.2(3)
C16 C20 H20A 125.0
C19 C20 H20A 125.0
Gd1 C20 H20A 125.0
C22 C21 Gd1 173.2(5)
C21 C22 C23 179.3(6)
C28 C23 C24 116.2(5)
C28 C23 C22 122.1(4)
C24 C23 C22 121.6(5)
C25 C24 C23 121.1(5)
C25 C24 H24A 119.4
C23 C24 H24A 119.4
C26 C25 C24 120.4(5)
C26 C25 H25A 119.8
C24 C25 H25A 119.8
C27 C26 C25 118.7(5)
C27 C26 H26A 120.7
C25 C26 H26A 120.7
C26 C27 C28 121.9(6)
C26 C27 H27A 119.0
C28 C27 H27A 119.0
C23 C28 C27 121.6(5)
C23 C28 H28A 119.2
C27 C28 H28A 119.2
O1 C29 C30 104.5(5)
O1 C29 H29A 110.9
C30 C29 H29A 110.9
O1 C29 H29B 110.9
C30 C29 H29B 110.9
H29A C29 H29B 108.9
C31 C30 C29 105.4(6)
C31 C30 H30A 110.7
C29 C30 H30A 110.7
C31 C30 H30B 110.7
C29 C30 H30B 110.7
H30A C30 H30B 108.8
C32 C31 C30 110.3(7)
C32 C31 H31A 109.6
C30 C31 H31A 109.6
C32 C31 H31B 109.6
C30 C31 H31B 109.6
H31A C31 H31B 108.1
C31 C32 O1 108.4(6)
C31 C32 H32A 110.0
O1 C32 H32A 110.0
C31 C32 H32B 110.0
O1 C32 H32B 110.0
H32A C32 H32B 108.4

loop_
_geom_bond_atom_site_label_1
_geom_bond_atom_site_label_2
_geom_bond_distance
Gd1 O1 2.438(3)
Gd1 C21 2.442(5)
Gd1 N4 2.480(3)
Gd1 N6 2.533(3)
Gd1 N2 2.550(3)
Gd1 C16 2.702(4)
Gd1 C17 2.723(4)
Gd1 C20 2.723(4)
Gd1 C19 2.746(5)
Gd1 C18 2.748(5)
N1 C1 1.332(6)
N1 N2 1.378(5)
N1 B1 1.537(6)
N2 C3 1.348(5)
N3 C6 1.354(6)
N3 N4 1.363(5)
N3 B1 1.553(7)
N4 C8 1.350(5)
N5 C11 1.349(5)
N5 N6 1.371(5)
N5 B1 1.535(6)
N6 C13 1.345(5)
O1 C32 1.447(6)
O1 C29 1.451(6)
B1 H1 1.07(3)
C1 C2 1.374(7)
C1 C4 1.497(8)
C2 C3 1.363(7)
C2 H2A 0.9300
C3 C5 1.489(7)
C4 H4A 0.9600
C4 H4B 0.9600
C4 H4C 0.9600
C5 H5A 0.9600
C5 H5B 0.9600
C5 H5C 0.9600
C6 C7 1.360(7)
C6 C9 1.509(7)
C7 C8 1.384(7)
C7 H7A 0.9300
C8 C10 1.476(7)
C9 H9A 0.9600
C9 H9B 0.9600
C9 H9C 0.9600
C10 H10A 0.9600
C10 H10B 0.9600
C10 H10C 0.9600
C11 C12 1.366(8)
C11 C14 1.496(8)
C12 C13 1.372(7)
C12 H12A 0.9300
C13 C15 1.494(7)
C14 H14A 0.9600
C14 H14B 0.9600
C14 H14C 0.9600
C15 H15A 0.9600
C15 H15B 0.9600
C15 H15C 0.9600
C16 C20 1.379(7)
C16 C17 1.412(7)
C16 H16A 0.9800
C17 C18 1.396(7)
C17 H17A 0.9800
C18 C19 1.408(7)
C18 H18A 0.9800
C19 C20 1.392(7)
C19 H19A 0.9800
C20 H20A 0.9800
C21 C22 1.201(6)
C22 C23 1.431(7)
C23 C28 1.359(7)
C23 C24 1.401(7)
C24 C25 1.386(8)
C24 H24A 0.9300
C25 C26 1.356(8)
C25 H25A 0.9300
C26 C27 1.339(7)
C26 H26A 0.9300
C27 C28 1.377(7)
C27 H27A 0.9300
C28 H28A 0.9300
C29 C30 1.522(8)
C29 H29A 0.9700
C29 H29B 0.9700
C30 C31 1.426(10)
C30 H30A 0.9700
C30 H30B 0.9700
C31 C32 1.393(9)
C31 H31A 0.9700
C31 H31B 0.9700
C32 H32A 0.9700
C32 H32B 0.9700
